data_4126932
loop_
_publ_author_name
'Tian, Haiwen'
'Hong, Jianquan'
'Wang, Kai'
'Del Rosal, Iker'
'Maron, Laurent'
'Zhou, Xigeng'
'Zhang, Lixin'

_publ_section_title
;
 An Unprecedented Reaction Mode of phosphorus in phosphinidene rare-earth
 complex: a joint experimental-theoretical study.
;
_journal_name_full 'Journal of the American Chemical Society'
_journal_paper_doi 10.1021/jacs.7b11032
_journal_year 2017
_chemical_formula_sum 'C109 H131 N6 P Y3'
_chemical_formula_weight 1822.89
_space_group_crystal_system triclinic
_space_group_IT_number 2
_space_group_name_Hall '-P 1'
_space_group_name_H-M_alt 'P -1'
_symmetry_space_group_name_Hall '-P 1'
_symmetry_space_group_name_H-M 'P -1'
_atom_sites_solution_hydrogens geom
_audit_creation_method SHELXL-2014/7
_cell_angle_alpha 77.644(5)
_cell_angle_beta 74.669(5)
_cell_angle_gamma 69.197(5)
_cell_formula_units_Z 2
_cell_length_a 16.134(7)
_cell_length_b 16.740(7)
_cell_length_c 23.731(10)
_cell_measurement_reflns_used 4196
_cell_measurement_temperature 273(2)
_cell_measurement_theta_max 25.49
_cell_measurement_theta_min 2.19
_cell_volume 5727(4)
_computing_structure_refinement 'SHELXL-2014/7 (Sheldrick, 2014)'
_diffrn_ambient_temperature 273(2)
_diffrn_measured_fraction_theta_full 0.970
_diffrn_measured_fraction_theta_max 0.970
_diffrn_measurement_device_type 'Bruker APEX-II CCD'
_diffrn_measurement_method '\f and \w scans'
_diffrn_radiation_type MoK\a
_diffrn_radiation_wavelength 0.71073
_diffrn_reflns_av_R_equivalents 0.0595
_diffrn_reflns_av_unetI/netI 0.2185
_diffrn_reflns_Laue_measured_fraction_full 0.970
_diffrn_reflns_Laue_measured_fraction_max 0.970
_diffrn_reflns_limit_h_max 19
_diffrn_reflns_limit_h_min -18
_diffrn_reflns_limit_k_max 16
_diffrn_reflns_limit_k_min -19
_diffrn_reflns_limit_l_max 18
_diffrn_reflns_limit_l_min -28
_diffrn_reflns_number 27383
_diffrn_reflns_point_group_measured_fraction_full 0.970
_diffrn_reflns_point_group_measured_fraction_max 0.970
_diffrn_reflns_theta_full 25.050
_diffrn_reflns_theta_max 25.050
_diffrn_reflns_theta_min 1.380
_exptl_absorpt_coefficient_mu 1.563
_exptl_absorpt_correction_T_max 0.746
_exptl_absorpt_correction_T_min 0.474
_exptl_absorpt_correction_type multi-scan
_exptl_absorpt_process_details sadabs
_exptl_crystal_colour yellow
_exptl_crystal_density_diffrn 1.057
_exptl_crystal_description sheet
_exptl_crystal_F_000 1918
_exptl_crystal_size_max 0.300
_exptl_crystal_size_mid 0.280
_exptl_crystal_size_min 0.150
_platon_squeeze_details
;
;
_refine_diff_density_max 0.811
_refine_diff_density_min -0.878
_refine_diff_density_rms 0.102
_refine_ls_extinction_method none
_refine_ls_goodness_of_fit_ref 1.136
_refine_ls_hydrogen_treatment mixed
_refine_ls_matrix_type full
_refine_ls_number_parameters 1074
_refine_ls_number_reflns 19680
_refine_ls_number_restraints 42
_refine_ls_restrained_S_all 1.138
_refine_ls_R_factor_all 0.1781
_refine_ls_R_factor_gt 0.0949
_refine_ls_shift/su_max 0.001
_refine_ls_shift/su_mean 0.000
_refine_ls_structure_factor_coef Fsqd
_refine_ls_weighting_details 'w=1/[\s^2^(Fo^2^)+(0.0700P)^2^+0.3387P] where P=(Fo^2^+2Fc^2^)/3'
_refine_ls_weighting_scheme calc
_refine_ls_wR_factor_gt 0.2323
_refine_ls_wR_factor_ref 0.2488
_reflns_Friedel_coverage 0.000
_reflns_number_gt 8217
_reflns_number_total 19680
_reflns_threshold_expression 'I > 2\s(I)'
_cod_data_source_file 2a.cif
_cod_data_source_block a60402b
_cod_database_code 4126932
_shelx_shelxl_version_number 2014/7
_shelx_space_group_comment
;
The symmetry employed for this shelxl refinement is uniquely defined
by the following loop, which should always be used as a source of
symmetry information in preference to the above space-group names.
They are only intended as comments.
;
_shelx_estimated_absorpt_t_min 0.651
_shelx_estimated_absorpt_t_max 0.799

loop_
_space_group_symop_operation_xyz
'x, y, z'
'-x, -y, -z'

loop_
_atom_site_label
_atom_site_type_symbol
_atom_site_fract_x
_atom_site_fract_y
_atom_site_fract_z
_atom_site_U_iso_or_equiv
_atom_site_adp_type
_atom_site_occupancy
_atom_site_site_symmetry_order
_atom_site_calc_flag
_atom_site_refinement_flags_posn
_atom_site_refinement_flags_adp
Y1 Y 0.66243(5) 0.72812(6) 0.82144(4) 0.0471(3) Uani 1 1 d . .
Y2 Y 0.44659(5) 0.86892(6) 0.81055(4) 0.0466(3) Uani 1 1 d . .
Y3 Y 0.62462(5) 0.93866(6) 0.73488(4) 0.0485(3) Uani 1 1 d . .
C1 C 0.4997(6) 0.7200(6) 0.8658(4) 0.077(3) Uani 1 1 d D .
H1A H 0.5433 0.7178 0.8873 0.116 Uiso 1 1 calc DR U
H1B H 0.5270 0.6787 0.8384 0.116 Uiso 1 1 calc DR U
H1C H 0.4489 0.7068 0.8928 0.116 Uiso 1 1 calc DR U
C2 C 0.4631(5) 1.0007(7) 0.7328(4) 0.080(4) Uani 1 1 d D .
H2B H 0.4338 1.0405 0.7612 0.120 Uiso 1 1 calc DR U
H2A H 0.4363 0.9555 0.7421 0.120 Uiso 1 1 calc DR U
H2C H 0.4560 1.0305 0.6941 0.120 Uiso 1 1 calc DR U
C3 C 0.5721(5) 0.8847(5) 0.8476(3) 0.046(2) Uani 1 1 d . .
C4 C 0.6607(5) 0.8746(5) 0.8508(4) 0.044(2) Uani 1 1 d . .
C5 C 0.6786(7) 0.8883(7) 0.9050(5) 0.071(3) Uani 1 1 d . .
H5 H 0.7373 0.8819 0.9073 0.085 Uiso 1 1 calc R U
C6 C 0.6084(8) 0.9107(7) 0.9522(5) 0.078(3) Uani 1 1 d . .
H6 H 0.6201 0.9217 0.9856 0.094 Uiso 1 1 calc R U
C7 C 0.5205(7) 0.9173(7) 0.9515(4) 0.070(3) Uani 1 1 d . .
H7 H 0.4752 0.9264 0.9854 0.084 Uiso 1 1 calc R U
C8 C 0.5010(7) 0.9101(6) 0.9000(4) 0.064(3) Uani 1 1 d . .
C9 C 0.5880(6) 0.7995(7) 0.7301(4) 0.064(3) Uani 1 1 d . .
C10 C 0.5700(7) 0.7499(8) 0.7035(4) 0.074(3) Uani 1 1 d . .
C11 C 0.5509(6) 0.6965(7) 0.6738(4) 0.084(4) Uani 1 1 d G .
C12 C 0.4758(6) 0.7271(6) 0.6478(4) 0.165(7) Uani 1 1 d G U
H12 H 0.4377 0.7835 0.6498 0.198 Uiso 1 1 calc R U
C13 C 0.4576(6) 0.6732(8) 0.6188(4) 0.164(6) Uani 1 1 d G U
H13 H 0.4073 0.6937 0.6013 0.197 Uiso 1 1 calc R U
C14 C 0.5145(9) 0.5888(7) 0.6158(5) 0.181(7) Uani 1 1 d G U
H14 H 0.5023 0.5528 0.5964 0.217 Uiso 1 1 calc R U
C15 C 0.5896(8) 0.5582(6) 0.6418(5) 0.214(10) Uani 1 1 d G U
H15 H 0.6277 0.5017 0.6398 0.257 Uiso 1 1 calc R U
C16 C 0.6078(6) 0.6120(8) 0.6708(4) 0.150(7) Uani 1 1 d G .
H16 H 0.6581 0.5915 0.6882 0.181 Uiso 1 1 calc R U
C17 C 0.7870(6) 0.5710(6) 0.8547(4) 0.045(2) Uani 1 1 d . .
C18 C 0.8553(6) 0.4849(6) 0.8720(4) 0.050(2) Uani 1 1 d . .
C19 C 0.8463(7) 0.4424(7) 0.9275(5) 0.076(3) Uani 1 1 d . .
H19 H 0.7961 0.4660 0.9559 0.091 Uiso 1 1 calc R U
C20 C 0.9101(9) 0.3642(7) 0.9436(5) 0.090(4) Uani 1 1 d . .
H20 H 0.9019 0.3351 0.9816 0.108 Uiso 1 1 calc R U
C21 C 0.9844(9) 0.3319(7) 0.9020(7) 0.100(4) Uani 1 1 d . .
H21 H 1.0284 0.2812 0.9127 0.120 Uiso 1 1 calc R U
C22 C 0.9967(8) 0.3698(8) 0.8468(6) 0.092(4) Uani 1 1 d . .
H22 H 1.0468 0.3445 0.8189 0.110 Uiso 1 1 calc R U
C23 C 0.9322(7) 0.4496(7) 0.8307(5) 0.081(3) Uani 1 1 d . .
H23 H 0.9414 0.4783 0.7925 0.097 Uiso 1 1 calc R U
C24 C 0.7881(6) 0.5326(6) 0.7611(5) 0.056(3) Uani 1 1 d . .
C25 C 0.8387(7) 0.5534(7) 0.7072(5) 0.075(3) Uani 1 1 d . .
C26 C 0.8706(8) 0.6339(8) 0.6916(5) 0.099(4) Uani 1 1 d . .
H26 H 0.8421 0.6671 0.7249 0.119 Uiso 1 1 calc R U
C27 C 0.8404(9) 0.6940(9) 0.6367(6) 0.131(5) Uani 1 1 d . .
H27A H 0.8329 0.6609 0.6110 0.197 Uiso 1 1 calc R U
H27B H 0.8855 0.7209 0.6162 0.197 Uiso 1 1 calc R U
H27C H 0.7839 0.7375 0.6485 0.197 Uiso 1 1 calc R U
C28 C 0.9795(13) 0.6135(13) 0.6823(10) 0.233(10) Uani 1 1 d . .
H28A H 0.9963 0.5986 0.7200 0.350 Uiso 1 1 calc R U
H28B H 0.9955 0.6636 0.6616 0.350 Uiso 1 1 calc R U
H28C H 1.0108 0.5662 0.6597 0.350 Uiso 1 1 calc R U
C29 C 0.8615(11) 0.4989(9) 0.6642(5) 0.129(5) Uani 1 1 d . U
H29 H 0.8991 0.5112 0.6287 0.155 Uiso 1 1 calc R U
C30 C 0.8324(14) 0.4272(11) 0.6705(8) 0.176(8) Uani 1 1 d . U
H30 H 0.8456 0.3952 0.6398 0.211 Uiso 1 1 calc R U
C31 C 0.7802(12) 0.4069(9) 0.7283(7) 0.143(6) Uani 1 1 d . .
H31 H 0.7606 0.3588 0.7364 0.172 Uiso 1 1 calc R U
C32 C 0.7592(7) 0.4599(7) 0.7722(5) 0.078(3) Uani 1 1 d . .
C33 C 0.6963(8) 0.4382(7) 0.8275(5) 0.084(3) Uani 1 1 d . .
H33 H 0.6963 0.4729 0.8560 0.100 Uiso 1 1 calc R U
C34 C 0.5985(9) 0.4650(9) 0.8212(6) 0.123(5) Uani 1 1 d . .
H34A H 0.5932 0.4289 0.7967 0.185 Uiso 1 1 calc R U
H34B H 0.5802 0.5240 0.8034 0.185 Uiso 1 1 calc R U
H34C H 0.5603 0.4589 0.8594 0.185 Uiso 1 1 calc R U
C35 C 0.7252(10) 0.3449(9) 0.8564(6) 0.143(6) Uani 1 1 d . .
H35A H 0.7422 0.3071 0.8272 0.215 Uiso 1 1 calc R U
H35B H 0.6758 0.3342 0.8863 0.215 Uiso 1 1 calc R U
H35C H 0.7760 0.3347 0.8739 0.215 Uiso 1 1 calc R U
C36 C 0.7729(6) 0.6298(6) 0.9440(4) 0.055(2) Uani 1 1 d . .
C37 C 0.7087(7) 0.6295(7) 0.9982(5) 0.067(3) Uani 1 1 d . .
C38 C 0.6131(10) 0.6375(11) 1.0005(5) 0.114(5) Uani 1 1 d . .
H38 H 0.6040 0.6621 0.9604 0.137 Uiso 1 1 calc R U
C39 C 0.6020(11) 0.5448(16) 1.0093(10) 0.231(11) Uani 1 1 d . .
H39A H 0.6444 0.5126 0.9790 0.346 Uiso 1 1 calc R U
H39B H 0.5414 0.5509 1.0072 0.346 Uiso 1 1 calc R U
H39C H 0.6135 0.5149 1.0472 0.346 Uiso 1 1 calc R U
C40 C 0.5389(9) 0.6933(9) 1.0377(7) 0.146(6) Uani 1 1 d . .
H40A H 0.5445 0.6749 1.0781 0.220 Uiso 1 1 calc R U
H40B H 0.4825 0.6906 1.0332 0.220 Uiso 1 1 calc R U
H40C H 0.5402 0.7515 1.0265 0.220 Uiso 1 1 calc R U
C41 C 0.7327(9) 0.6265(7) 1.0503(5) 0.089(4) Uani 1 1 d . .
H41 H 0.6907 0.6262 1.0857 0.107 Uiso 1 1 calc R U
C42 C 0.8218(10) 0.6239(8) 1.0498(7) 0.104(4) Uani 1 1 d . .
H42 H 0.8394 0.6167 1.0853 0.125 Uiso 1 1 calc R U
C43 C 0.8824(8) 0.6319(7) 0.9975(6) 0.087(4) Uani 1 1 d . .
H43 H 0.9389 0.6345 0.9978 0.105 Uiso 1 1 calc R U
C44 C 0.8593(7) 0.6362(6) 0.9437(5) 0.070(3) Uani 1 1 d . .
C45 C 0.9317(7) 0.6436(7) 0.8875(5) 0.077(3) Uani 1 1 d . .
H45 H 0.9089 0.6408 0.8539 0.092 Uiso 1 1 calc R U
C46 C 0.9485(7) 0.7305(7) 0.8781(5) 0.087(3) Uani 1 1 d . .
H46A H 0.8995 0.7750 0.8631 0.130 Uiso 1 1 calc R U
H46B H 1.0044 0.7280 0.8503 0.130 Uiso 1 1 calc R U
H46C H 0.9519 0.7429 0.9149 0.130 Uiso 1 1 calc R U
C47 C 1.0198(7) 0.5680(7) 0.8904(5) 0.098(4) Uani 1 1 d . .
H47A H 1.0472 0.5734 0.9201 0.146 Uiso 1 1 calc R U
H47B H 1.0608 0.5688 0.8528 0.146 Uiso 1 1 calc R U
H47C H 1.0064 0.5146 0.9000 0.146 Uiso 1 1 calc R U
C48 C 0.6867(6) 1.0585(7) 0.6496(4) 0.054(3) Uani 1 1 d . .
C49 C 0.7297(7) 1.1202(7) 0.6049(5) 0.072(3) Uani 1 1 d . .
C50 C 0.7535(8) 1.1803(8) 0.6237(5) 0.090(4) Uani 1 1 d . .
H50 H 0.7407 1.1833 0.6639 0.108 Uiso 1 1 calc R U
C51 C 0.7962(9) 1.2372(10) 0.5846(8) 0.130(5) Uani 1 1 d . .
H51 H 0.8164 1.2744 0.5975 0.156 Uiso 1 1 calc R U
C52 C 0.8062(12) 1.2330(13) 0.5215(9) 0.156(8) Uani 1 1 d . .
H52 H 0.8266 1.2739 0.4937 0.188 Uiso 1 1 calc R U
C53 C 0.7883(11) 1.1762(12) 0.5036(7) 0.130(6) Uani 1 1 d . .
H53 H 0.8018 1.1725 0.4634 0.156 Uiso 1 1 calc R U
C54 C 0.7480(7) 1.1180(8) 0.5439(5) 0.088(4) Uani 1 1 d . .
H54 H 0.7335 1.0779 0.5298 0.106 Uiso 1 1 calc R U
C55 C 0.7753(6) 0.9380(7) 0.5949(4) 0.062(3) Uani 1 1 d . .
C56 C 0.7475(7) 0.9044(7) 0.5570(4) 0.064(3) Uani 1 1 d . .
C57 C 0.6441(8) 0.9075(8) 0.5642(4) 0.085(4) Uani 1 1 d . .
H57 H 0.6220 0.8964 0.6068 0.103 Uiso 1 1 calc R U
C58 C 0.5840(8) 0.9955(9) 0.5459(5) 0.120(5) Uani 1 1 d . .
H58A H 0.5936 1.0371 0.5637 0.180 Uiso 1 1 calc R U
H58B H 0.5219 0.9972 0.5587 0.180 Uiso 1 1 calc R U
H58C H 0.5980 1.0088 0.5038 0.180 Uiso 1 1 calc R U
C59 C 0.6238(9) 0.8415(9) 0.5384(5) 0.121(5) Uani 1 1 d . .
H59A H 0.5598 0.8501 0.5484 0.181 Uiso 1 1 calc R U
H59B H 0.6556 0.7843 0.5543 0.181 Uiso 1 1 calc R U
H59C H 0.6433 0.8488 0.4963 0.181 Uiso 1 1 calc R U
C60 C 0.8153(10) 0.8658(8) 0.5086(4) 0.099(4) Uani 1 1 d . .
H60 H 0.7954 0.8473 0.4818 0.119 Uiso 1 1 calc R U
C61 C 0.9016(8) 0.8546(9) 0.4990(6) 0.108(5) Uani 1 1 d . .
H61 H 0.9426 0.8281 0.4674 0.130 Uiso 1 1 calc R U
C62 C 0.9284(7) 0.8854(8) 0.5398(5) 0.089(4) Uani 1 1 d . .
H62 H 0.9892 0.8797 0.5350 0.107 Uiso 1 1 calc R U
C63 C 0.8651(7) 0.9250(7) 0.5882(5) 0.067(3) Uani 1 1 d . .
C64 C 0.9023(6) 0.9483(7) 0.6322(5) 0.078(3) Uani 1 1 d . .
H64 H 0.8505 0.9793 0.6603 0.093 Uiso 1 1 calc R U
C65 C 0.9593(7) 0.8656(9) 0.6684(5) 0.114(5) Uani 1 1 d . .
H65A H 0.9282 0.8234 0.6798 0.171 Uiso 1 1 calc R U
H65B H 0.9663 0.8815 0.7031 0.171 Uiso 1 1 calc R U
H65C H 1.0179 0.8419 0.6444 0.171 Uiso 1 1 calc R U
C66 C 0.9623(8) 1.0083(9) 0.6046(6) 0.118(5) Uani 1 1 d . .
H66A H 0.9792 1.0086 0.5626 0.177 Uiso 1 1 calc R U
H66B H 1.0159 0.9873 0.6208 0.177 Uiso 1 1 calc R U
H66C H 0.9287 1.0659 0.6134 0.177 Uiso 1 1 calc R U
C67 C 0.5897(6) 1.1649(6) 0.7148(4) 0.055(2) Uani 1 1 d . .
C68 C 0.5327(7) 1.2301(7) 0.6794(5) 0.074(3) Uani 1 1 d . .
C69 C 0.5105(7) 1.2158(8) 0.6266(5) 0.084(3) Uani 1 1 d . .
H69 H 0.5459 1.1573 0.6176 0.101 Uiso 1 1 calc R U
C70 C 0.4095(9) 1.2250(9) 0.6422(6) 0.132(5) Uani 1 1 d . .
H70A H 0.3949 1.1959 0.6812 0.198 Uiso 1 1 calc R U
H70B H 0.3958 1.1998 0.6144 0.198 Uiso 1 1 calc R U
H70C H 0.3744 1.2850 0.6407 0.198 Uiso 1 1 calc R U
C71 C 0.5296(10) 1.2828(10) 0.5713(6) 0.153(7) Uani 1 1 d . .
H71A H 0.4796 1.3354 0.5732 0.229 Uiso 1 1 calc R U
H71B H 0.5370 1.2596 0.5360 0.229 Uiso 1 1 calc R U
H71C H 0.5839 1.2943 0.5711 0.229 Uiso 1 1 calc R U
C72 C 0.4920(8) 1.3110(8) 0.6992(6) 0.098(4) Uani 1 1 d . .
H72 H 0.4537 1.3547 0.6777 0.117 Uiso 1 1 calc R U
C73 C 0.5064(9) 1.3277(8) 0.7482(7) 0.112(5) Uani 1 1 d . .
H73 H 0.4800 1.3834 0.7582 0.135 Uiso 1 1 calc R U
C74 C 0.5581(8) 1.2661(8) 0.7841(5) 0.088(3) Uani 1 1 d . .
H74 H 0.5666 1.2788 0.8180 0.106 Uiso 1 1 calc R U
C75 C 0.5983(7) 1.1821(7) 0.7673(5) 0.067(3) Uani 1 1 d . .
C76 C 0.6567(7) 1.1093(7) 0.8076(4) 0.072(3) Uani 1 1 d . .
H76 H 0.6414 1.0574 0.8083 0.086 Uiso 1 1 calc R U
C77 C 0.7576(7) 1.0869(7) 0.7830(5) 0.089(4) Uani 1 1 d . .
H77A H 0.7795 1.1287 0.7911 0.134 Uiso 1 1 calc R U
H77B H 0.7693 1.0870 0.7412 0.134 Uiso 1 1 calc R U
H77C H 0.7881 1.0307 0.8012 0.134 Uiso 1 1 calc R U
C78 C 0.6318(8) 1.1265(7) 0.8712(5) 0.089(4) Uani 1 1 d . .
H78A H 0.6623 1.0762 0.8951 0.134 Uiso 1 1 calc R U
H78B H 0.5675 1.1398 0.8851 0.134 Uiso 1 1 calc R U
H78C H 0.6498 1.1743 0.8735 0.134 Uiso 1 1 calc R U
C79 C 0.2561(5) 0.9256(6) 0.8236(3) 0.045(2) Uani 1 1 d . .
C80 C 0.1550(3) 0.9694(5) 0.8294(3) 0.063(3) Uani 1 1 d G .
C81 C 0.1188(5) 1.0585(5) 0.8268(3) 0.083(3) Uani 1 1 d G .
H81 H 0.1563 1.0912 0.8236 0.099 Uiso 1 1 calc R U
C82 C 0.0266(5) 1.0988(4) 0.8291(3) 0.113(5) Uani 1 1 d G U
H82 H 0.0024 1.1584 0.8274 0.136 Uiso 1 1 calc R U
C83 C -0.0295(3) 1.0499(6) 0.8339(3) 0.125(5) Uani 1 1 d G U
H83 H -0.0912 1.0768 0.8354 0.150 Uiso 1 1 calc R U
C84 C 0.0067(5) 0.9607(6) 0.8365(3) 0.100(4) Uani 1 1 d G U
H84 H -0.0309 0.9280 0.8397 0.120 Uiso 1 1 calc R U
C85 C 0.0989(5) 0.9205(4) 0.8343(3) 0.094(4) Uani 1 1 d G .
H85 H 0.1231 0.8608 0.8360 0.113 Uiso 1 1 calc R U
C86 C 0.2733(6) 0.8385(9) 0.7505(4) 0.067(3) Uani 1 1 d . .
C87 C 0.2671(6) 0.7514(9) 0.7645(5) 0.082(3) Uani 1 1 d . .
C88 C 0.2991(8) 0.6910(8) 0.8199(6) 0.097(4) Uani 1 1 d . .
H88 H 0.3263 0.7191 0.8389 0.116 Uiso 1 1 calc R U
C89 C 0.3679(10) 0.6048(10) 0.8024(7) 0.155(6) Uani 1 1 d . .
H89A H 0.3392 0.5754 0.7869 0.233 Uiso 1 1 calc R U
H89B H 0.3896 0.5697 0.8365 0.233 Uiso 1 1 calc R U
H89C H 0.4180 0.6154 0.7730 0.233 Uiso 1 1 calc R U
C90 C 0.2208(11) 0.6608(11) 0.8669(7) 0.179(7) Uani 1 1 d . .
H90A H 0.1636 0.6915 0.8556 0.269 Uiso 1 1 calc R U
H90B H 0.2184 0.6728 0.9052 0.269 Uiso 1 1 calc R U
H90C H 0.2334 0.6000 0.8680 0.269 Uiso 1 1 calc R U
C91 C 0.2278(9) 0.7261(10) 0.7261(8) 0.116(5) Uani 1 1 d . .
H91 H 0.2205 0.6719 0.7370 0.139 Uiso 1 1 calc R U
C92 C 0.2005(13) 0.7707(14) 0.6771(9) 0.157(8) Uani 1 1 d . .
H92 H 0.1809 0.7479 0.6525 0.188 Uiso 1 1 calc R U
C93 C 0.2041(9) 0.8511(14) 0.6665(6) 0.125(6) Uani 1 1 d . .
H93 H 0.1800 0.8869 0.6350 0.150 Uiso 1 1 calc R U
C94 C 0.2441(7) 0.8900(8) 0.7015(5) 0.081(3) Uani 1 1 d . .
C95 C 0.2537(7) 0.9778(9) 0.6842(4) 0.088(4) Uani 1 1 d . .
H95 H 0.2662 0.9932 0.7179 0.106 Uiso 1 1 calc R U
C96 C 0.1620(9) 1.0502(10) 0.6685(6) 0.145(6) Uani 1 1 d . .
H96A H 0.1480 1.0368 0.6355 0.218 Uiso 1 1 calc R U
H96B H 0.1708 1.1057 0.6588 0.218 Uiso 1 1 calc R U
H96C H 0.1129 1.0511 0.7019 0.218 Uiso 1 1 calc R U
C97 C 0.3311(10) 0.9888(11) 0.6290(5) 0.150(6) Uani 1 1 d . .
H97A H 0.3839 0.9389 0.6302 0.225 Uiso 1 1 calc R U
H97B H 0.3459 1.0391 0.6297 0.225 Uiso 1 1 calc R U
H97C H 0.3104 0.9949 0.5934 0.225 Uiso 1 1 calc R U
C98 C 0.2549(5) 1.0052(7) 0.9041(4) 0.056(3) Uani 1 1 d . .
C99 C 0.2613(6) 1.0851(7) 0.9014(5) 0.063(3) Uani 1 1 d . .
C100 C 0.3131(7) 1.1248(6) 0.8460(5) 0.087(4) Uani 1 1 d . .
H100 H 0.3376 1.0857 0.8160 0.105 Uiso 1 1 calc R U
C101 C 0.3892(7) 1.1435(8) 0.8618(6) 0.123(5) Uani 1 1 d . .
H10A H 0.3639 1.1877 0.8871 0.185 Uiso 1 1 calc R U
H10B H 0.4265 1.1626 0.8265 0.185 Uiso 1 1 calc R U
H10C H 0.4254 1.0920 0.8818 0.185 Uiso 1 1 calc R U
C102 C 0.2512(9) 1.2149(8) 0.8212(6) 0.129(5) Uani 1 1 d . .
H10D H 0.2075 1.2065 0.8043 0.193 Uiso 1 1 calc R U
H10E H 0.2880 1.2439 0.7915 0.193 Uiso 1 1 calc R U
H10F H 0.2203 1.2493 0.8527 0.193 Uiso 1 1 calc R U
C103 C 0.2158(6) 1.1322(7) 0.9504(4) 0.068(3) Uani 1 1 d . U
H103 H 0.2187 1.1873 0.9483 0.081 Uiso 1 1 calc R U
C104 C 0.1690(7) 1.0985(8) 0.9992(5) 0.084(3) Uani 1 1 d . U
H104 H 0.1387 1.1304 1.0304 0.101 Uiso 1 1 calc R U
C105 C 0.1660(7) 1.0191(9) 1.0029(4) 0.083(3) Uani 1 1 d . U
H105 H 0.1358 0.9975 1.0388 0.100 Uiso 1 1 calc R U
C106 C 0.2056(6) 0.9597(8) 0.9559(4) 0.072(3) Uani 1 1 d . .
C107 C 0.1979(8) 0.8694(7) 0.9639(4) 0.072(3) Uani 1 1 d . .
H107 H 0.2118 0.8518 0.9247 0.087 Uiso 1 1 calc R U
C108 C 0.1082(9) 0.8635(9) 0.9942(6) 0.133(6) Uani 1 1 d . .
H10G H 0.0900 0.8874 1.0306 0.200 Uiso 1 1 calc R U
H10H H 0.1105 0.8042 1.0023 0.200 Uiso 1 1 calc R U
H10I H 0.0652 0.8951 0.9696 0.200 Uiso 1 1 calc R U
C109 C 0.2642(11) 0.8062(10) 0.9981(6) 0.180(8) Uani 1 1 d . .
H10J H 0.2486 0.8194 1.0378 0.271 Uiso 1 1 calc R U
H10K H 0.3239 0.8092 0.9800 0.271 Uiso 1 1 calc R U
H10L H 0.2629 0.7491 0.9987 0.271 Uiso 1 1 calc R U
N1 N 0.7081(5) 0.9771(6) 0.6425(3) 0.053(2) Uani 1 1 d . .
N2 N 0.6310(5) 1.0788(5) 0.7001(3) 0.053(2) Uani 1 1 d . .
N3 N 0.7593(4) 0.5894(4) 0.8037(3) 0.0468(18) Uani 1 1 d . .
N4 N 0.7455(4) 0.6316(4) 0.8914(3) 0.0464(18) Uani 1 1 d . .
N5 N 0.2997(4) 0.9491(5) 0.8565(3) 0.0476(19) Uani 1 1 d . .
N6 N 0.3077(4) 0.8668(5) 0.7910(3) 0.0466(19) Uani 1 1 d . .
P1 P 0.76010(15) 0.83826(17) 0.79021(10) 0.0548(7) Uani 1 1 d . .

loop_
_atom_site_aniso_label
_atom_site_aniso_U_11
_atom_site_aniso_U_22
_atom_site_aniso_U_33
_atom_site_aniso_U_23
_atom_site_aniso_U_13
_atom_site_aniso_U_12
Y1 0.0375(5) 0.0482(6) 0.0572(6) -0.0063(4) -0.0126(4) -0.0140(4)
Y2 0.0303(5) 0.0623(7) 0.0495(5) -0.0070(4) -0.0067(4) -0.0187(4)
Y3 0.0355(5) 0.0616(7) 0.0484(6) -0.0004(4) -0.0072(4) -0.0202(5)
C1 0.068(7) 0.086(9) 0.084(7) 0.012(6) -0.011(6) -0.049(6)
C2 0.032(5) 0.119(10) 0.050(6) 0.032(6) -0.010(4) -0.002(6)
C3 0.030(5) 0.046(6) 0.052(6) 0.003(4) -0.008(4) -0.005(4)
C4 0.047(6) 0.034(5) 0.060(6) -0.006(4) -0.013(4) -0.022(4)
C5 0.046(6) 0.094(9) 0.087(8) -0.027(6) -0.028(6) -0.019(6)
C6 0.094(9) 0.086(9) 0.071(8) -0.031(6) -0.042(7) -0.018(7)
C7 0.076(8) 0.090(9) 0.060(7) -0.028(6) -0.021(6) -0.031(6)
C8 0.082(8) 0.054(7) 0.046(6) -0.014(5) 0.004(5) -0.017(6)
C9 0.055(6) 0.064(8) 0.058(7) -0.006(5) -0.004(5) -0.005(6)
C10 0.070(7) 0.085(9) 0.057(7) -0.009(6) -0.005(5) -0.019(7)
C11 0.077(8) 0.118(11) 0.093(9) -0.050(8) -0.007(7) -0.059(8)
C12 0.093(10) 0.33(2) 0.126(12) -0.100(13) -0.018(9) -0.093(13)
C13 0.163(10) 0.189(10) 0.155(9) -0.051(7) -0.048(8) -0.047(7)
C14 0.190(10) 0.185(10) 0.190(10) -0.043(8) -0.060(8) -0.060(8)
C15 0.23(2) 0.21(2) 0.187(19) -0.072(16) -0.083(15) 0.010(18)
C16 0.219(19) 0.147(16) 0.140(13) -0.068(11) -0.059(12) -0.078(15)
C17 0.040(5) 0.048(6) 0.053(6) -0.006(5) -0.006(5) -0.023(5)
C18 0.042(6) 0.035(6) 0.064(7) -0.009(5) -0.011(5) -0.001(5)
C19 0.075(8) 0.041(7) 0.100(9) -0.010(6) -0.023(6) -0.002(6)
C20 0.109(10) 0.050(8) 0.100(9) 0.012(7) -0.024(8) -0.023(8)
C21 0.082(10) 0.055(9) 0.139(13) -0.030(8) -0.042(9) 0.031(7)
C22 0.087(9) 0.089(10) 0.085(9) -0.009(7) -0.026(7) -0.007(8)
C23 0.065(8) 0.060(8) 0.106(9) -0.013(6) -0.028(7) 0.002(6)
C24 0.040(6) 0.042(7) 0.083(8) -0.023(5) 0.008(5) -0.014(5)
C25 0.086(8) 0.063(8) 0.082(8) -0.042(6) -0.005(6) -0.023(7)
C26 0.103(10) 0.094(10) 0.075(8) 0.002(7) 0.019(7) -0.036(8)
C27 0.129(12) 0.097(12) 0.150(13) 0.010(9) -0.026(10) -0.032(9)
C28 0.158(18) 0.16(2) 0.38(3) 0.028(18) -0.086(19) -0.073(16)
C29 0.184(15) 0.097(11) 0.086(9) -0.031(8) 0.033(9) -0.054(10)
C30 0.26(2) 0.118(15) 0.165(16) -0.044(12) 0.006(15) -0.097(14)
C31 0.228(18) 0.074(10) 0.132(13) -0.050(9) 0.006(12) -0.064(11)
C32 0.080(8) 0.061(8) 0.101(9) -0.034(7) -0.012(7) -0.024(7)
C33 0.108(10) 0.062(8) 0.102(9) -0.015(7) -0.024(8) -0.048(7)
C34 0.122(12) 0.126(13) 0.149(12) -0.003(9) -0.039(10) -0.073(10)
C35 0.153(14) 0.103(13) 0.164(14) 0.022(10) -0.021(11) -0.061(11)
C36 0.060(7) 0.043(6) 0.069(7) -0.010(5) -0.028(6) -0.013(5)
C37 0.060(7) 0.084(8) 0.052(7) -0.009(5) -0.011(6) -0.016(6)
C38 0.129(14) 0.178(16) 0.035(7) -0.007(8) -0.010(7) -0.059(12)
C39 0.094(13) 0.29(3) 0.33(3) -0.16(2) 0.018(15) -0.070(17)
C40 0.080(10) 0.112(13) 0.206(16) -0.052(11) 0.032(10) -0.008(9)
C41 0.096(10) 0.096(10) 0.050(7) -0.005(6) -0.007(6) -0.010(7)
C42 0.086(10) 0.122(12) 0.123(12) -0.046(9) -0.047(9) -0.020(9)
C43 0.071(9) 0.088(9) 0.122(11) -0.039(8) -0.050(8) -0.012(7)
C44 0.058(7) 0.065(8) 0.084(8) -0.023(6) -0.026(6) -0.002(6)
C45 0.064(7) 0.064(8) 0.111(9) -0.019(6) -0.038(7) -0.012(6)
C46 0.076(8) 0.063(8) 0.138(10) -0.006(7) -0.048(7) -0.028(6)
C47 0.059(7) 0.063(8) 0.166(12) -0.027(7) -0.037(7) 0.003(6)
C48 0.045(6) 0.060(8) 0.066(7) 0.008(6) -0.036(5) -0.020(6)
C49 0.064(7) 0.067(8) 0.087(9) 0.016(6) -0.020(6) -0.035(6)
C50 0.086(9) 0.075(9) 0.091(9) 0.006(7) 0.006(7) -0.030(8)
C51 0.123(12) 0.130(14) 0.169(15) 0.001(12) -0.027(11) -0.094(11)
C52 0.147(15) 0.137(18) 0.154(18) 0.037(14) 0.014(13) -0.073(13)
C53 0.170(15) 0.139(16) 0.100(11) 0.012(10) -0.011(10) -0.099(13)
C54 0.067(7) 0.108(10) 0.073(8) 0.026(7) -0.004(6) -0.039(7)
C55 0.040(6) 0.104(9) 0.036(6) -0.001(5) -0.003(5) -0.023(6)
C56 0.061(7) 0.085(8) 0.047(6) -0.001(5) -0.004(5) -0.033(6)
C57 0.093(9) 0.125(11) 0.034(6) -0.004(6) 0.000(6) -0.043(8)
C58 0.075(9) 0.156(14) 0.096(10) -0.016(9) -0.021(7) 0.004(9)
C59 0.162(13) 0.151(13) 0.088(9) -0.040(8) -0.024(8) -0.084(11)
C60 0.139(13) 0.134(12) 0.029(6) -0.019(6) 0.006(7) -0.061(10)
C61 0.048(8) 0.166(14) 0.098(10) -0.030(9) 0.029(7) -0.044(9)
C62 0.053(7) 0.116(11) 0.092(9) 0.000(8) -0.003(7) -0.037(7)
C63 0.047(7) 0.084(8) 0.067(7) -0.004(6) 0.006(6) -0.033(6)
C64 0.031(6) 0.090(9) 0.098(8) -0.010(7) 0.007(6) -0.017(6)
C65 0.073(8) 0.141(13) 0.092(9) 0.006(8) -0.005(7) -0.012(8)
C66 0.082(9) 0.147(13) 0.153(12) -0.017(9) -0.017(8) -0.075(9)
C67 0.050(6) 0.051(7) 0.068(7) -0.013(5) -0.011(5) -0.019(5)
C68 0.066(7) 0.057(8) 0.104(9) -0.010(7) -0.044(7) -0.010(6)
C69 0.070(8) 0.085(9) 0.088(9) -0.005(7) -0.029(6) -0.007(7)
C70 0.140(13) 0.136(13) 0.151(13) 0.014(10) -0.103(11) -0.047(10)
C71 0.147(13) 0.179(16) 0.106(11) 0.064(11) -0.057(9) -0.046(12)
C72 0.102(10) 0.066(10) 0.125(11) -0.008(8) -0.049(8) -0.011(8)
C73 0.101(10) 0.067(10) 0.170(14) -0.037(10) -0.055(10) 0.004(8)
C74 0.090(9) 0.062(9) 0.127(10) -0.021(8) -0.038(8) -0.025(7)
C75 0.077(7) 0.050(8) 0.095(8) 0.010(6) -0.040(6) -0.040(6)
C76 0.076(8) 0.068(8) 0.078(8) -0.015(6) -0.032(6) -0.014(6)
C77 0.064(8) 0.090(9) 0.135(10) 0.001(7) -0.055(7) -0.034(7)
C78 0.120(10) 0.082(9) 0.104(9) -0.009(7) -0.053(8) -0.059(8)
C79 0.023(5) 0.091(8) 0.033(5) -0.012(5) -0.009(4) -0.028(5)
C80 0.046(6) 0.128(11) 0.039(5) -0.015(6) -0.010(4) -0.051(7)
C81 0.058(8) 0.069(9) 0.123(10) -0.016(7) -0.032(7) -0.010(6)
C82 0.054(8) 0.126(12) 0.140(11) -0.018(9) -0.046(8) 0.013(7)
C83 0.055(8) 0.149(15) 0.133(11) -0.016(10) -0.019(8) 0.008(8)
C84 0.062(6) 0.134(8) 0.110(7) -0.003(6) -0.019(6) -0.046(6)
C85 0.043(7) 0.128(11) 0.082(8) 0.009(7) -0.004(6) -0.013(7)
C86 0.045(6) 0.111(10) 0.054(7) -0.024(6) -0.020(5) -0.020(6)
C87 0.038(6) 0.105(11) 0.099(9) -0.032(8) -0.009(6) -0.009(7)
C88 0.073(8) 0.097(11) 0.152(12) -0.028(9) -0.036(9) -0.049(8)
C89 0.131(13) 0.117(14) 0.179(15) -0.042(11) 0.000(11) -0.002(11)
C90 0.142(15) 0.174(18) 0.177(16) 0.029(13) -0.017(12) -0.038(13)
C91 0.087(9) 0.124(13) 0.183(15) -0.099(12) -0.018(10) -0.051(9)
C92 0.140(15) 0.162(19) 0.19(2) -0.068(16) -0.104(14) 0.001(14)
C93 0.076(9) 0.22(2) 0.088(10) -0.073(13) -0.039(7) -0.014(12)
C94 0.055(7) 0.099(10) 0.068(8) -0.011(7) 0.005(6) -0.013(7)
C95 0.069(8) 0.148(13) 0.047(7) -0.004(7) -0.017(6) -0.035(8)
C96 0.129(12) 0.166(16) 0.128(12) 0.038(10) -0.063(10) -0.038(11)
C97 0.145(13) 0.27(2) 0.079(9) -0.055(10) 0.000(9) -0.110(14)
C98 0.019(5) 0.101(9) 0.037(6) -0.015(5) -0.003(4) -0.003(5)
C99 0.054(6) 0.039(7) 0.104(9) -0.010(6) -0.021(6) -0.022(5)
C100 0.059(7) 0.040(7) 0.131(10) 0.001(6) 0.024(7) -0.017(6)
C101 0.026(6) 0.105(11) 0.204(14) 0.006(9) 0.012(7) -0.020(7)
C102 0.138(12) 0.103(12) 0.153(12) 0.040(9) -0.065(10) -0.055(10)
C103 0.059(7) 0.073(8) 0.072(7) -0.027(6) -0.003(5) -0.019(6)
C104 0.080(9) 0.059(9) 0.100(9) -0.030(6) -0.005(6) -0.005(6)
C105 0.062(6) 0.114(8) 0.056(6) -0.010(6) -0.005(5) -0.014(6)
C106 0.038(6) 0.109(10) 0.053(7) -0.015(6) -0.006(5) -0.006(6)
C107 0.108(9) 0.060(8) 0.047(6) -0.006(5) -0.016(6) -0.025(7)
C108 0.114(11) 0.122(12) 0.180(14) -0.055(10) 0.042(10) -0.090(10)
C109 0.193(17) 0.143(15) 0.108(11) 0.049(10) -0.023(11) 0.019(13)
N1 0.043(5) 0.075(7) 0.047(5) 0.007(4) -0.012(4) -0.030(5)
N2 0.037(5) 0.074(7) 0.053(5) -0.002(4) -0.004(4) -0.030(4)
N3 0.048(5) 0.037(5) 0.059(5) -0.008(4) -0.016(4) -0.015(4)
N4 0.044(4) 0.041(5) 0.060(5) -0.010(4) -0.019(4) -0.013(4)
N5 0.029(4) 0.059(5) 0.049(5) -0.008(4) -0.002(3) -0.012(4)
N6 0.027(4) 0.075(6) 0.057(5) -0.023(4) -0.012(4) -0.029(4)
P1 0.0330(14) 0.0661(19) 0.0653(17) -0.0062(13) -0.0093(12) -0.0178(13)

loop_
_atom_type_symbol
_atom_type_description
_atom_type_scat_dispersion_real
_atom_type_scat_dispersion_imag
_atom_type_scat_source
C C 0.0033 0.0016 'International Tables Vol C Tables 4.2.6.8 and 6.1.1.4'
H H 0.0000 0.0000 'International Tables Vol C Tables 4.2.6.8 and 6.1.1.4'
N N 0.0061 0.0033 'International Tables Vol C Tables 4.2.6.8 and 6.1.1.4'
P P 0.1023 0.0942 'International Tables Vol C Tables 4.2.6.8 and 6.1.1.4'
Y Y -2.7962 3.5667 'International Tables Vol C Tables 4.2.6.8 and 6.1.1.4'

loop_
_geom_angle_atom_site_label_1
_geom_angle_atom_site_label_2
_geom_angle_atom_site_label_3
_geom_angle
N3 Y1 N4 57.4(2)
N3 Y1 C1 108.4(3)
N4 Y1 C1 102.2(3)
N3 Y1 C9 107.9(3)
N4 Y1 C9 165.2(3)
C1 Y1 C9 80.2(3)
N3 Y1 C3 171.9(2)
N4 Y1 C3 116.5(2)
C1 Y1 C3 77.4(3)
C9 Y1 C3 78.3(3)
N3 Y1 P1 109.01(17)
N4 Y1 P1 97.03(17)
C1 Y1 P1 142.6(2)
C9 Y1 P1 89.3(3)
C3 Y1 P1 65.31(19)
N3 Y1 C17 28.6(2)
N4 Y1 C17 28.9(2)
C1 Y1 C17 108.8(3)
C9 Y1 C17 136.4(3)
C3 Y1 C17 144.9(3)
P1 Y1 C17 103.53(17)
N3 Y1 Y2 141.87(17)
N4 Y1 Y2 141.45(17)
C1 Y1 Y2 46.2(2)
C9 Y1 Y2 48.8(2)
C3 Y1 Y2 46.16(18)
P1 Y1 Y2 101.11(7)
C17 Y1 Y2 154.76(16)
N3 Y1 Y3 134.04(17)
N4 Y1 Y3 143.78(16)
C1 Y1 Y3 103.5(2)
C9 Y1 Y3 46.6(3)
C3 Y1 Y3 46.97(17)
P1 Y1 Y3 48.01(6)
C17 Y1 Y3 147.55(16)
Y2 Y1 Y3 57.32(3)
N5 Y2 N6 55.8(2)
N5 Y2 C1 111.8(3)
N6 Y2 C1 100.5(3)
N5 Y2 C3 113.7(3)
N6 Y2 C3 169.2(3)
C1 Y2 C3 80.7(3)
N5 Y2 C2 91.8(3)
N6 Y2 C2 96.6(3)
C1 Y2 C2 155.9(3)
C3 Y2 C2 85.7(3)
N5 Y2 C9 162.2(3)
N6 Y2 C9 111.2(3)
C1 Y2 C9 81.1(3)
C3 Y2 C9 79.6(3)
C2 Y2 C9 76.9(3)
N5 Y2 C8 84.0(3)
N6 Y2 C8 137.6(3)
C1 Y2 C8 81.0(3)
C3 Y2 C8 31.7(2)
C2 Y2 C8 97.6(3)
C9 Y2 C8 110.9(3)
N5 Y2 C79 28.9(2)
N6 Y2 C79 27.1(2)
C1 Y2 C79 110.4(3)
C3 Y2 C79 142.5(3)
C2 Y2 C79 92.5(2)
C9 Y2 C79 136.3(3)
C8 Y2 C79 112.5(3)
N5 Y2 Y3 129.26(17)
N6 Y2 Y3 136.75(17)
C1 Y2 Y3 111.3(2)
C3 Y2 Y3 50.36(18)
C2 Y2 Y3 45.72(17)
C9 Y2 Y3 49.6(3)
C8 Y2 Y3 77.58(19)
C79 Y2 Y3 138.17(18)
N5 Y2 Y1 149.72(16)
N6 Y2 Y1 138.96(19)
C1 Y2 Y1 48.1(2)
C3 Y2 Y1 48.62(19)
C2 Y2 Y1 108.47(18)
C9 Y2 Y1 48.1(2)
C8 Y2 Y1 71.5(2)
C79 Y2 Y1 158.17(19)
Y3 Y2 Y1 63.25(4)
N1 Y3 N2 56.4(3)
N1 Y3 C2 108.6(3)
N2 Y3 C2 85.7(3)
N1 Y3 C9 108.2(3)
N2 Y3 C9 153.8(3)
C2 Y3 C9 79.7(3)
N1 Y3 C3 164.7(2)
N2 Y3 C3 123.2(3)
C2 Y3 C3 86.2(3)
C9 Y3 C3 77.6(3)
N1 Y3 P1 100.49(18)
N2 Y3 P1 113.53(17)
C2 Y3 P1 150.77(19)
C9 Y3 P1 88.9(2)
C3 Y3 P1 65.02(17)
N1 Y3 C48 28.1(3)
N2 Y3 C48 28.3(3)
C2 Y3 C48 98.5(3)
C9 Y3 C48 133.5(3)
C3 Y3 C48 148.9(3)
P1 Y3 C48 108.72(18)
N1 Y3 C4 135.6(2)
N2 Y3 C4 114.3(2)
C2 Y3 C4 113.9(3)
C9 Y3 C4 91.5(3)
C3 Y3 C4 29.1(2)
P1 Y3 C4 39.00(17)
C48 Y3 C4 129.3(2)
N1 Y3 Y2 146.80(18)
N2 Y3 Y2 130.38(19)
C2 Y3 Y2 49.5(2)
C9 Y3 Y2 49.8(2)
C3 Y3 Y2 47.21(18)
P1 Y3 Y2 103.10(6)
C48 Y3 Y2 147.90(18)
C4 Y3 Y2 75.37(16)
N1 Y3 Y1 127.8(2)
N2 Y3 Y1 159.78(17)
C2 Y3 Y1 108.4(2)
C9 Y3 Y1 46.2(2)
C3 Y3 Y1 46.45(19)
P1 Y3 Y1 48.03(6)
C48 Y3 Y1 151.2(2)
C4 Y3 Y1 47.10(16)
Y2 Y3 Y1 59.43(3)
Y2 C1 Y1 85.8(3)
Y2 C1 H1A 109.5
Y1 C1 H1A 53.3
Y2 C1 H1B 109.5
Y1 C1 H1B 74.0
H1A C1 H1B 109.5
Y2 C1 H1C 109.5
Y1 C1 H1C 161.1
H1A C1 H1C 109.5
H1B C1 H1C 109.5
Y3 C2 Y2 84.8(2)
Y3 C2 H2B 109.5
Y2 C2 H2B 92.8
Y3 C2 H2A 109.5
Y2 C2 H2A 37.6
H2B C2 H2A 109.5
Y3 C2 H2C 109.5
Y2 C2 H2C 146.5
H2B C2 H2C 109.5
H2A C2 H2C 109.5
C4 C3 C8 116.5(8)
C4 C3 Y2 158.1(6)
C8 C3 Y2 84.3(5)
C4 C3 Y1 76.8(5)
C8 C3 Y1 127.6(6)
Y2 C3 Y1 85.2(3)
C4 C3 Y3 84.1(5)
C8 C3 Y3 141.9(6)
Y2 C3 Y3 82.4(2)
Y1 C3 Y3 86.6(3)
C3 C4 C5 119.8(8)
C3 C4 P1 122.8(6)
C5 C4 P1 117.4(6)
C3 C4 Y3 66.8(4)
C5 C4 Y3 150.0(6)
P1 C4 Y3 65.8(2)
C6 C5 C4 119.9(8)
C6 C5 H5 120.1
C4 C5 H5 120.1
C5 C6 C7 121.9(9)
C5 C6 H6 119.1
C7 C6 H6 119.1
C8 C7 C6 119.1(10)
C8 C7 H7 120.4
C6 C7 H7 120.4
C7 C8 C3 122.4(9)
C7 C8 Y2 167.9(7)
C3 C8 Y2 64.0(5)
C10 C9 Y1 117.3(8)
C10 C9 Y3 153.4(8)
Y1 C9 Y3 87.2(4)
C10 C9 Y2 110.9(7)
Y1 C9 Y2 83.2(3)
Y3 C9 Y2 80.6(3)
C9 C10 C11 179.2(11)
C12 C11 C16 120.0
C12 C11 C10 120.7(9)
C16 C11 C10 119.3(9)
C13 C12 C11 120.0
C13 C12 H12 120.0
C11 C12 H12 120.0
C12 C13 C14 120.0
C12 C13 H13 120.0
C14 C13 H13 120.0
C15 C14 C13 120.0
C15 C14 H14 120.0
C13 C14 H14 120.0
C16 C15 C14 120.0
C16 C15 H15 120.0
C14 C15 H15 120.0
C15 C16 C11 120.0
C15 C16 H16 120.0
C11 C16 H16 120.0
N3 C17 N4 115.3(8)
N3 C17 C18 122.2(8)
N4 C17 C18 122.4(8)
N3 C17 Y1 57.0(4)
N4 C17 Y1 58.4(4)
C18 C17 Y1 179.2(6)
C19 C18 C23 118.0(9)
C19 C18 C17 122.3(9)
C23 C18 C17 119.7(9)
C18 C19 C20 122.2(10)
C18 C19 H19 118.9
C20 C19 H19 118.9
C21 C20 C19 118.1(11)
C21 C20 H20 121.0
C19 C20 H20 121.0
C22 C21 C20 122.6(11)
C22 C21 H21 118.7
C20 C21 H21 118.7
C21 C22 C23 119.1(11)
C21 C22 H22 120.4
C23 C22 H22 120.4
C18 C23 C22 119.9(10)
C18 C23 H23 120.0
C22 C23 H23 120.0
C25 C24 C32 120.8(10)
C25 C24 N3 118.8(9)
C32 C24 N3 120.2(9)
C24 C25 C29 117.8(11)
C24 C25 C26 123.3(9)
C29 C25 C26 119.0(11)
C27 C26 C25 113.4(11)
C27 C26 C28 107.5(11)
C25 C26 C28 115.0(11)
C27 C26 H26 106.8
C25 C26 H26 106.8
C28 C26 H26 106.8
C26 C27 H27A 109.5
C26 C27 H27B 109.5
H27A C27 H27B 109.5
C26 C27 H27C 109.5
H27A C27 H27C 109.5
H27B C27 H27C 109.5
C26 C28 H28A 109.5
C26 C28 H28B 109.5
H28A C28 H28B 109.5
C26 C28 H28C 109.5
H28A C28 H28C 109.5
H28B C28 H28C 109.5
C25 C29 C30 125.4(13)
C25 C29 H29 117.3
C30 C29 H29 117.3
C29 C30 C31 114.9(15)
C29 C30 H30 122.6
C31 C30 H30 122.6
C32 C31 C30 119.9(14)
C32 C31 H31 120.0
C30 C31 H31 120.0
C24 C32 C31 121.0(12)
C24 C32 C33 123.8(10)
C31 C32 C33 114.8(12)
C32 C33 C34 113.7(10)
C32 C33 C35 115.5(11)
C34 C33 C35 109.6(10)
C32 C33 H33 105.7
C34 C33 H33 105.7
C35 C33 H33 105.7
C33 C34 H34A 109.5
C33 C34 H34B 109.5
H34A C34 H34B 109.5
C33 C34 H34C 109.5
H34A C34 H34C 109.5
H34B C34 H34C 109.5
C33 C35 H35A 109.5
C33 C35 H35B 109.5
H35A C35 H35B 109.5
C33 C35 H35C 109.5
H35A C35 H35C 109.5
H35B C35 H35C 109.5
N4 C36 C37 118.2(8)
N4 C36 C44 122.6(9)
C37 C36 C44 119.0(9)
C41 C37 C36 120.1(10)
C41 C37 C38 117.8(10)
C36 C37 C38 122.0(9)
C40 C38 C37 121.2(13)
C40 C38 C39 110.6(13)
C37 C38 C39 110.3(13)
C40 C38 H38 104.3
C37 C38 H38 104.3
C39 C38 H38 104.3
C38 C39 H39A 109.5
C38 C39 H39B 109.5
H39A C39 H39B 109.5
C38 C39 H39C 109.5
H39A C39 H39C 109.5
H39B C39 H39C 109.5
C38 C40 H40A 109.5
C38 C40 H40B 109.5
H40A C40 H40B 109.5
C38 C40 H40C 109.5
H40A C40 H40C 109.5
H40B C40 H40C 109.5
C37 C41 C42 119.8(11)
C37 C41 H41 120.1
C42 C41 H41 120.1
C43 C42 C41 120.8(11)
C43 C42 H42 119.6
C41 C42 H42 119.6
C42 C43 C44 120.3(11)
C42 C43 H43 119.8
C44 C43 H43 119.8
C43 C44 C36 119.2(10)
C43 C44 C45 116.8(10)
C36 C44 C45 124.0(9)
C46 C45 C47 111.4(9)
C46 C45 C44 110.5(9)
C47 C45 C44 110.6(9)
C46 C45 H45 108.1
C47 C45 H45 108.1
C44 C45 H45 108.1
C45 C46 H46A 109.5
C45 C46 H46B 109.5
H46A C46 H46B 109.5
C45 C46 H46C 109.5
H46A C46 H46C 109.5
H46B C46 H46C 109.5
C45 C47 H47A 109.5
C45 C47 H47B 109.5
H47A C47 H47B 109.5
C45 C47 H47C 109.5
H47A C47 H47C 109.5
H47B C47 H47C 109.5
N1 C48 N2 114.1(9)
N1 C48 C49 121.7(10)
N2 C48 C49 124.0(10)
N1 C48 Y3 57.0(5)
N2 C48 Y3 57.1(5)
C49 C48 Y3 174.3(6)
C50 C49 C54 117.4(10)
C50 C49 C48 120.4(11)
C54 C49 C48 122.2(11)
C49 C50 C51 123.1(13)
C49 C50 H50 118.5
C51 C50 H50 118.5
C50 C51 C52 114.5(13)
C50 C51 H51 122.8
C52 C51 H51 122.8
C53 C52 C51 123.0(16)
C53 C52 H52 118.5
C51 C52 H52 118.5
C52 C53 C54 120.9(17)
C52 C53 H53 119.6
C54 C53 H53 119.6
C49 C54 C53 120.8(13)
C49 C54 H54 119.6
C53 C54 H54 119.6
C63 C55 C56 118.6(9)
C63 C55 N1 123.4(9)
C56 C55 N1 117.6(8)
C55 C56 C60 117.6(9)
C55 C56 C57 123.5(9)
C60 C56 C57 119.0(10)
C58 C57 C59 108.7(10)
C58 C57 C56 112.5(10)
C59 C57 C56 120.1(10)
C58 C57 H57 104.7
C59 C57 H57 104.7
C56 C57 H57 104.7
C57 C58 H58A 109.5
C57 C58 H58B 109.5
H58A C58 H58B 109.5
C57 C58 H58C 109.5
H58A C58 H58C 109.5
H58B C58 H58C 109.5
C57 C59 H59A 109.5
C57 C59 H59B 109.5
H59A C59 H59B 109.5
C57 C59 H59C 109.5
H59A C59 H59C 109.5
H59B C59 H59C 109.5
C61 C60 C56 125.9(12)
C61 C60 H60 117.0
C56 C60 H60 117.0
C60 C61 C62 115.1(12)
C60 C61 H61 122.5
C62 C61 H61 122.5
C61 C62 C63 122.0(10)
C61 C62 H62 119.0
C63 C62 H62 119.0
C55 C63 C62 120.5(10)
C55 C63 C64 122.0(9)
C62 C63 C64 117.5(9)
C63 C64 C66 114.3(9)
C63 C64 C65 112.1(10)
C66 C64 C65 108.1(9)
C63 C64 H64 107.3
C66 C64 H64 107.3
C65 C64 H64 107.3
C64 C65 H65A 109.5
C64 C65 H65B 109.5
H65A C65 H65B 109.5
C64 C65 H65C 109.5
H65A C65 H65C 109.5
H65B C65 H65C 109.5
C64 C66 H66A 109.5
C64 C66 H66B 109.5
H66A C66 H66B 109.5
C64 C66 H66C 109.5
H66A C66 H66C 109.5
H66B C66 H66C 109.5
C75 C67 C68 120.1(9)
C75 C67 N2 118.9(8)
C68 C67 N2 120.7(9)
C72 C68 C67 116.2(10)
C72 C68 C69 119.2(10)
C67 C68 C69 124.5(10)
C68 C69 C70 106.6(9)
C68 C69 C71 112.4(11)
C70 C69 C71 109.5(9)
C68 C69 H69 109.4
C70 C69 H69 109.4
C71 C69 H69 109.4
C69 C70 H70A 109.5
C69 C70 H70B 109.5
H70A C70 H70B 109.5
C69 C70 H70C 109.5
H70A C70 H70C 109.5
H70B C70 H70C 109.5
C69 C71 H71A 109.5
C69 C71 H71B 109.5
H71A C71 H71B 109.5
C69 C71 H71C 109.5
H71A C71 H71C 109.5
H71B C71 H71C 109.5
C73 C72 C68 122.5(11)
C73 C72 H72 118.8
C68 C72 H72 118.8
C72 C73 C74 122.7(12)
C72 C73 H73 118.7
C74 C73 H73 118.7
C73 C74 C75 117.3(11)
C73 C74 H74 121.4
C75 C74 H74 121.4
C67 C75 C74 121.0(9)
C67 C75 C76 120.0(10)
C74 C75 C76 119.0(10)
C77 C76 C78 112.2(8)
C77 C76 C75 113.5(9)
C78 C76 C75 112.8(9)
C77 C76 H76 105.8
C78 C76 H76 105.8
C75 C76 H76 105.8
C76 C77 H77A 109.5
C76 C77 H77B 109.5
H77A C77 H77B 109.5
C76 C77 H77C 109.5
H77A C77 H77C 109.5
H77B C77 H77C 109.5
C76 C78 H78A 109.5
C76 C78 H78B 109.5
H78A C78 H78B 109.5
C76 C78 H78C 109.5
H78A C78 H78C 109.5
H78B C78 H78C 109.5
N6 C79 N5 114.6(7)
N6 C79 C80 127.3(7)
N5 C79 C80 118.0(8)
N6 C79 Y2 58.6(4)
N5 C79 Y2 56.6(4)
C80 C79 Y2 171.5(6)
C81 C80 C85 120.0
C81 C80 C79 120.2(6)
C85 C80 C79 119.7(6)
C82 C81 C80 120.0
C82 C81 H81 120.0
C80 C81 H81 120.0
C81 C82 C83 120.0
C81 C82 H82 120.0
C83 C82 H82 120.0
C84 C83 C82 120.0
C84 C83 H83 120.0
C82 C83 H83 120.0
C83 C84 C85 120.0
C83 C84 H84 120.0
C85 C84 H84 120.0
C84 C85 C80 120.0
C84 C85 H85 120.0
C80 C85 H85 120.0
C94 C86 N6 123.7(12)
C94 C86 C87 119.0(10)
N6 C86 C87 117.3(9)
C91 C87 C86 116.7(11)
C91 C87 C88 122.7(13)
C86 C87 C88 120.6(10)
C89 C88 C87 110.4(11)
C89 C88 C90 102.2(11)
C87 C88 C90 113.9(10)
C89 C88 H88 110.0
C87 C88 H88 110.0
C90 C88 H88 110.0
C88 C89 H89A 109.5
C88 C89 H89B 109.5
H89A C89 H89B 109.5
C88 C89 H89C 109.5
H89A C89 H89C 109.5
H89B C89 H89C 109.5
C88 C90 H90A 109.5
C88 C90 H90B 109.5
H90A C90 H90B 109.5
C88 C90 H90C 109.5
H90A C90 H90C 109.5
H90B C90 H90C 109.5
C92 C91 C87 128.1(16)
C92 C91 H91 115.9
C87 C91 H91 115.9
C91 C92 C93 113.6(18)
C91 C92 H92 123.2
C93 C92 H92 123.2
C92 C93 C94 126.0(16)
C92 C93 H93 117.0
C94 C93 H93 117.0
C86 C94 C95 120.4(11)
C86 C94 C93 116.3(13)
C95 C94 C93 123.3(12)
C94 C95 C97 116.3(11)
C94 C95 C96 112.5(10)
C97 C95 C96 104.9(10)
C94 C95 H95 107.6
C97 C95 H95 107.6
C96 C95 H95 107.6
C95 C96 H96A 109.5
C95 C96 H96B 109.5
H96A C96 H96B 109.5
C95 C96 H96C 109.5
H96A C96 H96C 109.5
H96B C96 H96C 109.5
C95 C97 H97A 109.5
C95 C97 H97B 109.5
H97A C97 H97B 109.5
C95 C97 H97C 109.5
H97A C97 H97C 109.5
H97B C97 H97C 109.5
C99 C98 N5 124.6(8)
C99 C98 C106 125.2(9)
N5 C98 C106 110.2(9)
C98 C99 C103 119.2(9)
C98 C99 C100 120.3(10)
C103 C99 C100 120.5(10)
C99 C100 C101 108.9(10)
C99 C100 C102 111.1(9)
C101 C100 C102 105.4(9)
C99 C100 H100 110.5
C101 C100 H100 110.5
C102 C100 H100 110.5
C100 C101 H10A 109.5
C100 C101 H10B 109.5
H10A C101 H10B 109.5
C100 C101 H10C 109.5
H10A C101 H10C 109.5
H10B C101 H10C 109.5
C100 C102 H10D 109.5
C100 C102 H10E 109.5
H10D C102 H10E 109.5
C100 C102 H10F 109.5
H10D C102 H10F 109.5
H10E C102 H10F 109.5
C104 C103 C99 121.2(11)
C104 C103 H103 119.4
C99 C103 H103 119.4
C105 C104 C103 119.7(11)
C105 C104 H104 120.2
C103 C104 H104 120.2
C104 C105 C106 127.9(11)
C104 C105 H105 116.1
C106 C105 H105 116.1
C98 C106 C105 106.7(10)
C98 C106 C107 128.9(9)
C105 C106 C107 124.3(9)
C108 C107 C109 107.1(11)
C108 C107 C106 114.1(9)
C109 C107 C106 111.0(11)
C108 C107 H107 108.1
C109 C107 H107 108.1
C106 C107 H107 108.1
C107 C108 H10G 109.5
C107 C108 H10H 109.5
H10G C108 H10H 109.5
C107 C108 H10I 109.5
H10G C108 H10I 109.5
H10H C108 H10I 109.5
C107 C109 H10J 109.5
C107 C109 H10K 109.5
H10J C109 H10K 109.5
C107 C109 H10L 109.5
H10J C109 H10L 109.5
H10K C109 H10L 109.5
C48 N1 C55 123.9(8)
C48 N1 Y3 94.9(6)
C55 N1 Y3 140.1(7)
C48 N2 C67 124.4(8)
C48 N2 Y3 94.6(6)
C67 N2 Y3 140.6(6)
C17 N3 C24 124.7(8)
C17 N3 Y1 94.4(5)
C24 N3 Y1 140.8(6)
C17 N4 C36 124.0(7)
C17 N4 Y1 92.7(5)
C36 N4 Y1 141.3(5)
C79 N5 C98 125.6(7)
C79 N5 Y2 94.5(5)
C98 N5 Y2 139.9(5)
C79 N6 C86 121.6(7)
C79 N6 Y2 94.3(5)
C86 N6 Y2 142.2(6)
C4 P1 Y3 75.2(3)
C4 P1 Y1 69.0(3)
Y3 P1 Y1 83.96(7)

loop_
_geom_bond_atom_site_label_1
_geom_bond_atom_site_label_2
_geom_bond_distance
Y1 N3 2.346(7)
Y1 N4 2.378(7)
Y1 C1 2.599(9)
Y1 C9 2.611(10)
Y1 C3 2.623(9)
Y1 P1 2.701(3)
Y1 C17 2.788(9)
Y1 Y2 3.4833(17)
Y1 Y3 3.6125(18)
Y2 N5 2.368(6)
Y2 N6 2.420(6)
Y2 C1 2.519(9)
Y2 C3 2.521(8)
Y2 C2 2.600(9)
Y2 C9 2.638(9)
Y2 C8 2.791(10)
Y2 C79 2.827(8)
Y2 Y3 3.4052(16)
Y3 N1 2.342(7)
Y3 N2 2.344(8)
Y3 C2 2.448(8)
Y3 C9 2.629(12)
Y3 C3 2.645(8)
Y3 P1 2.700(3)
Y3 C48 2.783(10)
Y3 C4 2.863(8)
C1 H1A 0.9600
C1 H1B 0.9600
C1 H1C 0.9600
C2 H2B 0.9600
C2 H2A 0.9600
C2 H2C 0.9600
C3 C4 1.400(10)
C3 C8 1.472(11)
C4 C5 1.470(12)
C4 P1 1.863(9)
C5 C6 1.372(13)
C5 H5 0.9300
C6 C7 1.388(13)
C6 H6 0.9300
C7 C8 1.379(12)
C7 H7 0.9300
C9 C10 1.290(14)
C10 C11 1.405(14)
C11 C12 1.3900
C11 C16 1.3900
C12 C13 1.3900
C12 H12 0.9300
C13 C14 1.3900
C13 H13 0.9300
C14 C15 1.3900
C14 H14 0.9300
C15 C16 1.3900
C15 H15 0.9300
C16 H16 0.9300
C17 N3 1.337(10)
C17 N4 1.350(10)
C17 C18 1.523(12)
C18 C19 1.354(12)
C18 C23 1.390(12)
C19 C20 1.398(14)
C19 H19 0.9300
C20 C21 1.359(15)
C20 H20 0.9300
C21 C22 1.324(15)
C21 H21 0.9300
C22 C23 1.421(14)
C22 H22 0.9300
C23 H23 0.9300
C24 C25 1.372(13)
C24 C32 1.403(13)
C24 N3 1.412(11)
C25 C29 1.402(15)
C25 C26 1.548(15)
C26 C27 1.542(15)
C26 C28 1.628(19)
C26 H26 0.9800
C27 H27A 0.9600
C27 H27B 0.9600
C27 H27C 0.9600
C28 H28A 0.9600
C28 H28B 0.9600
C28 H28C 0.9600
C29 C30 1.404(19)
C29 H29 0.9300
C30 C31 1.449(19)
C30 H30 0.9300
C31 C32 1.409(15)
C31 H31 0.9300
C32 C33 1.495(14)
C33 C34 1.520(15)
C33 C35 1.524(15)
C33 H33 0.9800
C34 H34A 0.9600
C34 H34B 0.9600
C34 H34C 0.9600
C35 H35A 0.9600
C35 H35B 0.9600
C35 H35C 0.9600
C36 N4 1.422(10)
C36 C37 1.422(12)
C36 C44 1.433(13)
C37 C41 1.376(13)
C37 C38 1.486(16)
C38 C40 1.444(16)
C38 C39 1.59(2)
C38 H38 0.9800
C39 H39A 0.9600
C39 H39B 0.9600
C39 H39C 0.9600
C40 H40A 0.9600
C40 H40B 0.9600
C40 H40C 0.9600
C41 C42 1.419(15)
C41 H41 0.9300
C42 C43 1.376(15)
C42 H42 0.9300
C43 C44 1.402(13)
C43 H43 0.9300
C44 C45 1.539(14)
C45 C46 1.531(13)
C45 C47 1.537(13)
C45 H45 0.9800
C46 H46A 0.9600
C46 H46B 0.9600
C46 H46C 0.9600
C47 H47A 0.9600
C47 H47B 0.9600
C47 H47C 0.9600
C48 N1 1.317(11)
C48 N2 1.322(11)
C48 C49 1.524(13)
C49 C50 1.383(15)
C49 C54 1.404(14)
C50 C51 1.413(16)
C50 H50 0.9300
C51 C52 1.48(2)
C51 H51 0.9300
C52 C53 1.27(2)
C52 H52 0.9300
C53 C54 1.417(16)
C53 H53 0.9300
C54 H54 0.9300
C55 C63 1.357(12)
C55 C56 1.391(13)
C55 N1 1.431(11)
C56 C60 1.444(14)
C56 C57 1.615(14)
C57 C58 1.494(15)
C57 C59 1.534(15)
C57 H57 0.9800
C58 H58A 0.9600
C58 H58B 0.9600
C58 H58C 0.9600
C59 H59A 0.9600
C59 H59B 0.9600
C59 H59C 0.9600
C60 C61 1.301(15)
C60 H60 0.9300
C61 C62 1.409(15)
C61 H61 0.9300
C62 C63 1.423(14)
C62 H62 0.9300
C63 C64 1.507(14)
C64 C66 1.566(14)
C64 C65 1.583(14)
C64 H64 0.9800
C65 H65A 0.9600
C65 H65B 0.9600
C65 H65C 0.9600
C66 H66A 0.9600
C66 H66B 0.9600
C66 H66C 0.9600
C67 C75 1.388(12)
C67 C68 1.431(13)
C67 N2 1.433(11)
C68 C72 1.401(15)
C68 C69 1.476(14)
C69 C70 1.531(15)
C69 C71 1.574(15)
C69 H69 0.9800
C70 H70A 0.9600
C70 H70B 0.9600
C70 H70C 0.9600
C71 H71A 0.9600
C71 H71B 0.9600
C71 H71C 0.9600
C72 C73 1.347(15)
C72 H72 0.9300
C73 C74 1.368(15)
C73 H73 0.9300
C74 C75 1.417(14)
C74 H74 0.9300
C75 C76 1.565(13)
C76 C77 1.513(13)
C76 C78 1.518(12)
C76 H76 0.9800
C77 H77A 0.9600
C77 H77B 0.9600
C77 H77C 0.9600
C78 H78A 0.9600
C78 H78B 0.9600
C78 H78C 0.9600
C79 N6 1.291(10)
C79 N5 1.370(10)
C79 C80 1.514(9)
C80 C81 1.3900
C80 C85 1.3900
C81 C82 1.3900
C81 H81 0.9300
C82 C83 1.3900
C82 H82 0.9300
C83 C84 1.3900
C83 H83 0.9300
C84 C85 1.3900
C84 H84 0.9300
C85 H85 0.9300
C86 C94 1.373(13)
C86 N6 1.455(11)
C86 C87 1.458(15)
C87 C91 1.440(16)
C87 C88 1.560(15)
C88 C89 1.537(16)
C88 C90 1.601(17)
C88 H88 0.9800
C89 H89A 0.9600
C89 H89B 0.9600
C89 H89C 0.9600
C90 H90A 0.9600
C90 H90B 0.9600
C90 H90C 0.9600
C91 C92 1.33(2)
C91 H91 0.9300
C92 C93 1.34(2)
C92 H92 0.9300
C93 C94 1.530(17)
C93 H93 0.9300
C94 C95 1.492(15)
C95 C97 1.582(15)
C95 C96 1.619(16)
C95 H95 0.9800
C96 H96A 0.9600
C96 H96B 0.9600
C96 H96C 0.9600
C97 H97A 0.9600
C97 H97B 0.9600
C97 H97C 0.9600
C98 C99 1.365(13)
C98 N5 1.490(11)
C98 C106 1.496(13)
C99 C103 1.429(13)
C99 C100 1.518(13)
C100 C101 1.522(15)
C100 C102 1.576(14)
C100 H100 0.9800
C101 H10A 0.9600
C101 H10B 0.9600
C101 H10C 0.9600
C102 H10D 0.9600
C102 H10E 0.9600
C102 H10F 0.9600
C103 C104 1.339(13)
C103 H103 0.9300
C104 C105 1.330(14)
C104 H104 0.9300
C105 C106 1.513(15)
C105 H105 0.9300
C106 C107 1.527(14)
C107 C108 1.465(14)
C107 C109 1.487(15)
C107 H107 0.9800
C108 H10G 0.9600
C108 H10H 0.9600
C108 H10I 0.9600
C109 H10J 0.9600
C109 H10K 0.9600
C109 H10L 0.9600

loop_
_platon_squeeze_void_nr
_platon_squeeze_void_average_x
_platon_squeeze_void_average_y
_platon_squeeze_void_average_z
_platon_squeeze_void_volume
_platon_squeeze_void_count_electrons
_platon_squeeze_void_content
1 -0.005 0.500 0.500 998 237 ' '
2 0.378 0.843 0.549 15 2 ' '
3 0.622 0.157 0.451 15 1 ' '
